data_9014380
loop_
_publ_author_name
'Schrewelius, N.'

_publ_section_title
;
 Roentgenuntersuchung der Verbindungen Na Sb (O H)6, Na Sb F6, Na Sb O3
 und gleichartiger Stoffe
 _cod_database_code 1010153
;
_journal_name_full 'Zeitschrift fur Anorganische und Allgemeine Chemie'
_journal_page_first 241
_journal_page_last 254
_journal_volume 238
_journal_year 1938
_chemical_formula_sum 'Ag O6 Sb'
_space_group_IT_number 86
_symmetry_space_group_name_Hall '-P 4bc'
_symmetry_space_group_name_H-M 'P 42/n :2'
_cell_angle_alpha 90
_cell_angle_beta 90
_cell_angle_gamma 90
_cell_length_a 8.12
_cell_length_b 8.12
_cell_length_c 7.91
_cell_formula_units_Z 4
_cell_volume 521.541
_database_code_amcsd 0017083
_exptl_crystal_density_diffrn 4.147
_cod_duplicate_entry 1010153
_cod_original_sg_symbol_H-M 'P 42/n'
_cod_original_formula_sum 'Ag Sb O6'
_cod_database_code 9014380
_amcsd_formula_title 'Ag H6 O6 Sb'

loop_
_space_group_symop_operation_xyz
x,y,z
y,1/2-x,1/2-z
-y,1/2+x,1/2+z
1/2+x,1/2+y,-z
1/2-x,1/2-y,z
1/2-y,x,1/2-z
1/2+y,-x,1/2+z
-x,-y,-z

loop_
_atom_site_label
_atom_site_fract_x
_atom_site_fract_y
_atom_site_fract_z
Ag1 0.00000 0.00000 0.50000
Sb1 0.00000 0.00000 0.00000
O1 0.28000 0.02500 0.34000
O2 0.02500 0.28000 0.34000
O3 0.17500 0.17500 0.02500

loop_
_cod_related_entry_id
_cod_related_entry_database
_cod_related_entry_code
1 AMCSD 0017083
